data_7200524
loop_
_publ_author_name
'Cunha-Silva, Lu\'is'
'Lima, S\'ergio'
'Ananias, Duarte'
'Silva, Patr\'icia'
'Mafra, Lu\'is'
'Carlos, Lu\'is D.'
'Pillinger, Martyn'
'Valente, Anabela A.'
'Almeida Paz, Filipe A.'
'Rocha, Jo\~ao'

_publ_section_title
;
 Multi-functional rare-earth hybrid layered networks: photoluminescence
 and catalysis studies
;
_journal_issue 17
_journal_name_full 'Journal of Materials Chemistry'
_journal_page_first 2618
_journal_paper_doi 10.1039/b817381h
_journal_volume 19
_journal_year 2009
_chemical_formula_moiety 'C4 H10 Gd N O9 P2'
_chemical_formula_sum 'C4 H10 Gd N O9 P2'
_chemical_formula_weight 435.32
_chemical_name_systematic
;
?
;
_space_group_IT_number 61
_symmetry_cell_setting orthorhombic
_symmetry_space_group_name_Hall '-P 2ac 2ab'
_symmetry_space_group_name_H-M 'P b c a'
_audit_creation_date '02 October 2008'
_audit_creation_method 'Manual editing plus fullprof.2k'
_cell_angle_alpha 90.00000
_cell_angle_beta 90.00000
_cell_angle_gamma 90.00000
_cell_formula_units_Z 8
_cell_length_a 9.8093(7)
_cell_length_b 10.2734(8)
_cell_length_c 20.6812(11)
_cell_measurement_temperature 298
_cell_volume 2084.1(2)
_computing_molecular_graphics 'Crystal Impact Diamond 3.1f'
_computing_structure_refinement FULLPROF
_computing_structure_solution eXpo2004
_diffrn_ambient_temperature 298
_diffrn_detector_type 'X Celerator detector'
_diffrn_measurement_method Bragg-Brentano
_diffrn_radiation_monochromator None
_diffrn_radiation_type X-ray
_diffrn_source 'X-ray tube'
_diffrn_source_target Cu
_exptl_crystal_density_diffrn 2.775
_pd_instr_location
;
Conventional powder diffractometer instrument belonging to the
University of Aveiro and located at the Central Analytical Laboratory
;
_pd_meas_2theta_range_inc 0.010027
_pd_meas_2theta_range_max 109.99271
_pd_meas_2theta_range_min 5.00000
_pd_meas_number_of_points 10472
_pd_meas_scan_method cont
_pd_proc_2theta_range_inc 0.010027
_pd_proc_2theta_range_max 109.9184
_pd_proc_2theta_range_min 4.9257
_pd_proc_ls_background_function 'Fixed Points'
_pd_proc_ls_pref_orient_corr
;
Modified March's function along the [002] vector. G1 refined
to about 0.591(1) which is consistent with the platy crystal
habit of the material (as revealed by SEM pictures).
;
_pd_proc_ls_profile_function Pseudo-Voigt
_pd_proc_ls_prof_R_factor 1.6068
_pd_proc_ls_prof_wR_expected 0.7213
_pd_proc_ls_prof_wR_factor 2.1493
_pd_proc_wavelength 1.540560
_pd_spec_mounting
;
Glass slide
;
_pd_spec_mount_mode Reflection
_pd_spec_shape 'Flat sheet'
_refine_ls_number_parameters 64
_refine_ls_number_reflns 2946
_refine_ls_number_restraints 27
_refine_ls_R_I_factor 9.9385
_cod_data_source_file b817381h.txt
_cod_data_source_block 07
_cod_depositor_comments
;
The following automatic conversions were performed:
'_symmetry_cell_setting' value 'Orthorhombic' changed to 'orthorhombic'
according to '/home/saulius/struct/CIF-dictionaries/cif_core.dic'
dictionary named 'cif_core.dic' version 2.4.1 from 2010-06-29.

Automatic conversion script
Id: cif_fix_enum 1527 2010-12-29 10:47:43Z saulius 
;
_cod_database_code 7200524
_pd_proc_ls_prof_cr_factor 19.3744
_pd_proc_ls_prof_cwr_factor 12.4783
_pd_proc_ls_prof_cwr_expected 4.1877
_pd_proc_ls_prof_chi2 8.8790
_pd_proc_ls_prof_echi2 8.9216

loop_
_symmetry_equiv_pos_as_xyz
'x, y, z'
'x+1/2, -y+1/2, -z'
'-x, y+1/2, -z+1/2'
'-x+1/2, -y, z+1/2'
'-x, -y, -z'
'-x-1/2, y-1/2, z'
'x, -y-1/2, z-1/2'
'x-1/2, y, -z-1/2'

loop_
_atom_site_label
_atom_site_fract_x
_atom_site_fract_y
_atom_site_fract_z
_atom_site_U_iso_or_equiv
_atom_site_occupancy
_atom_site_adp_type
_atom_site_type_symbol
GD1 0.3648(3) 0.5421(3) 0.33700(8) 0.01267 1.00000 Uiso GD
P1 1.0862(7) 0.7294(7) 0.4168(3) 0.01267 1.00000 Uiso P
P2 1.0216(7) 0.4045(7) 0.3056(3) 0.01267 1.00000 Uiso P
O2 0.52985(17) 0.6122(13) 0.4286(7) 0.01267 1.00000 Uiso O
C1 0.63565(9) 0.5594(3) 0.40885(10) 0.01267 1.00000 Uiso C
O4 1.1481(17) 0.8673(7) 0.4179(6) 0.01267 1.00000 Uiso O
O6 0.9299(11) 0.4749(12) 0.2587(6) 0.01267 1.00000 Uiso O
O8 1.1662(8) 0.4460(13) 0.3051(6) 0.01267 1.00000 Uiso O
O1 0.6247(4) 0.5175(19) 0.3529(3) 0.01267 1.00000 Uiso O
O7 0.9965(13) 0.2610(7) 0.3068(6) 0.01267 1.00000 Uiso O
O5 1.2045(14) 0.6322(10) 0.4112(6) 0.01267 1.00000 Uiso O
O1W 0.258(3) 0.682(3) 0.2528(6) 0.01267 1.00000 Uiso O
O3 1.0278(16) 0.7090(12) 0.4887(5) 0.01267 1.00000 Uiso O
H3 1.03766 0.77876 0.51015 0.01267 1.00000 Uiso H
C2 0.77294(9) 0.6010(7) 0.4346(2) 0.01267 1.00000 Uiso C
H2A 0.77271 0.69596 0.44497 0.01267 1.00000 Uiso H
H2B 0.79655 0.55722 0.47404 0.01267 1.00000 Uiso H
C3 0.977(2) 0.4578(16) 0.3869(5) 0.01267 1.00000 Uiso C
H3A 0.93988 0.39211 0.41229 0.01267 1.00000 Uiso H
H3B 1.05697 0.49441 0.40841 0.01267 1.00000 Uiso H
N1 0.8722(10) 0.5684(8) 0.3778(5) 0.01267 1.00000 Uiso N
H1 0.81880 0.54958 0.34422 0.01267 1.00000 Uiso H
C4 0.9550(15) 0.6910(14) 0.3576(6) 0.01267 1.00000 Uiso C
H4A 0.89276 0.76797 0.35635 0.01267 1.00000 Uiso H
H4B 0.99293 0.68195 0.31690 0.01267 1.00000 Uiso H

loop_
_atom_type_symbol
_atom_type_scat_Cromer_Mann_a1
_atom_type_scat_Cromer_Mann_b1
_atom_type_scat_Cromer_Mann_a2
_atom_type_scat_Cromer_Mann_b2
_atom_type_scat_Cromer_Mann_a3
_atom_type_scat_Cromer_Mann_b3
_atom_type_scat_Cromer_Mann_a4
_atom_type_scat_Cromer_Mann_b4
_atom_type_scat_Cromer_Mann_c
_atom_type_scat_dispersion_real
_atom_type_scat_dispersion_imag
_atom_type_scat_source
GD 25.07090 2.25341 19.07980 0.18195 13.85180 12.93310 3.54545 101.39799 2.41960 -9.24200 11.94600 International_Tables_for_Crystallography_Vol.C(1991)_Tables_6.1.1.4_and_6.1.1.5
P 6.43450 1.90670 4.17910 27.15700 1.78000 0.52600 1.49080 68.16450 1.11490 0.28300 0.43400 International_Tables_for_Crystallography_Vol.C(1991)_Tables_6.1.1.4_and_6.1.1.5
O 3.04850 13.27710 2.28680 5.70110 1.54630 0.32390 0.86700 32.90890 0.25080 0.04700 0.03200 International_Tables_for_Crystallography_Vol.C(1991)_Tables_6.1.1.4_and_6.1.1.5
C 2.31000 20.84390 1.02000 10.20750 1.58860 0.56870 0.86500 51.65120 0.21560 0.01700 0.00900 International_Tables_for_Crystallography_Vol.C(1991)_Tables_6.1.1.4_and_6.1.1.5
H 0.49300 10.51090 0.32291 26.12570 0.14019 3.14236 0.04081 57.79970 0.00304 0.00000 0.00000 International_Tables_for_Crystallography_Vol.C(1991)_Tables_6.1.1.4_and_6.1.1.5
N 12.21260 0.00570 3.13220 9.89330 2.01250 28.99750 1.16630 0.58260 -11.52900 0.02900 0.01800 International_Tables_for_Crystallography_Vol.C(1991)_Tables_6.1.1.4_and_6.1.1.5

loop_
_geom_angle_atom_site_label_1
_geom_angle_atom_site_label_2
_geom_angle_atom_site_label_3
_geom_angle
_geom_angle_site_symmetry_1
_geom_angle_site_symmetry_3
_geom_angle_publ_flag
O6 Gd1 O8 81.51(4) 8_556 1_455 ?
O6 Gd1 O5 153.63(4) 8_556 1_455 ?
O8 Gd1 O5 77.88(5) 1_455 1_455 ?
O6 Gd1 O4 113.55(4) 8_556 6_755 ?
O8 Gd1 O4 80.53(4) 1_455 6_755 ?
O5 Gd1 O4 79.12(4) 1_455 6_755 ?
O6 Gd1 O1W 70.88(5) 8_556 . ?
O8 Gd1 O1W 71.86(5) 1_455 . ?
O5 Gd1 O1W 87.07(4) 1_455 . ?
O4 Gd1 O1W 151.19(5) 6_755 . ?
O6 Gd1 O1 78.27(4) 8_556 . ?
O8 Gd1 O1 146.91(4) 1_455 . ?
O5 Gd1 O1 127.35(4) 1_455 . ?
O4 Gd1 O1 83.89(4) 6_755 . ?
O1W Gd1 O1 124.10(5) . . ?
O6 Gd1 O2 124.37(5) 8_556 . ?
O8 Gd1 O2 149.74(5) 1_455 . ?
O5 Gd1 O2 80.48(4) 1_455 . ?
O4 Gd1 O2 74.78(5) 6_755 . ?
O1W Gd1 O2 127.90(6) . . ?
O1 Gd1 O2 46.93(4) . . ?
O6 Gd1 O7 84.61(4) 8_556 6_765 ?
O8 Gd1 O7 136.44(4) 1_455 6_765 ?
O5 Gd1 O7 99.15(5) 1_455 6_765 ?
O4 Gd1 O7 142.31(4) 6_755 6_765 ?
O1W Gd1 O7 64.57(5) . 6_765 ?
O1 Gd1 O7 67.17(4) . 6_765 ?
O2 Gd1 O7 67.88(5) . 6_765 ?
O6 Gd1 C1 101.80(5) 8_556 . ?
O8 Gd1 C1 155.49(5) 1_455 . ?
O5 Gd1 C1 103.79(5) 1_455 . ?
O4 Gd1 C1 75.89(5) 6_755 . ?
O1W Gd1 C1 132.37(6) . . ?
O1 Gd1 C1 23.59(4) . . ?
O2 Gd1 C1 23.61(5) . . ?
O7 Gd1 C1 67.93(5) 6_765 . ?
O5 P1 O4 107.50(8) . . ?
O5 P1 O3 104.74(8) . . ?
O4 P1 O3 104.26(7) . . ?
O5 P1 C4 109.96(10) . . ?
O4 P1 C4 119.20(10) . . ?
O3 P1 C4 110.14(8) . . ?
O8 P2 O7 116.30(8) . . ?
O8 P2 O6 115.43(7) . . ?
O7 P2 O6 112.64(7) . . ?
O8 P2 C3 98.48(9) . . ?
O7 P2 C3 104.04(9) . . ?
O6 P2 C3 107.80(9) . . ?
C1 O2 Gd1 99.38(12) . . ?
O2 C1 O1 112.66(17) . . ?
O2 C1 C2 120.52(16) . . ?
O1 C1 C2 120.38(17) . . ?
O2 C1 Gd1 57.01(11) . . ?
O1 C1 Gd1 56.56(10) . . ?
C2 C1 Gd1 164.95(14) . . ?
P1 O4 Gd1 129.85(7) . 6_765 ?
P2 O6 Gd1 154.98(8) . 8_656 ?
P2 O8 Gd1 160.18(8) . 1_655 ?
C1 O1 Gd1 99.85(12) . . ?
P2 O7 Gd1 137.73(8) . 6_755 ?
P1 O5 Gd1 143.10(8) . 1_655 ?
P1 O3 H3 109.5 . . ?
C1 C2 N1 103.19(16) . . ?
C1 C2 H2A 111.1 . . ?
N1 C2 H2A 111.1 . . ?
C1 C2 H2B 111.1 . . ?
N1 C2 H2B 111.2 . . ?
H2A C2 H2B 109.1 . . ?
N1 C3 P2 105.62(14) . . ?
N1 C3 H3A 110.6 . . ?
P2 C3 H3A 110.5 . . ?
N1 C3 H3B 110.7 . . ?
P2 C3 H3B 110.7 . . ?
H3A C3 H3B 108.8 . . ?
C3 N1 C4 106.03(17) . . ?
C3 N1 C2 118.84(14) . . ?
C4 N1 C2 110.72(15) . . ?
C3 N1 H1 106.9 . . ?
C4 N1 H1 106.9 . . ?
C2 N1 H1 106.8 . . ?
N1 C4 P1 111.42(12) . . ?
N1 C4 H4A 109.2 . . ?
P1 C4 H4A 109.3 . . ?
N1 C4 H4B 109.4 . . ?
P1 C4 H4B 109.5 . . ?
H4A C4 H4B 108.0 . . ?

loop_
_geom_bond_atom_site_label_1
_geom_bond_atom_site_label_2
_geom_bond_distance
_geom_bond_site_symmetry_2
_geom_bond_publ_flag
Gd1 O6 2.1920(12) 8_556 ?
Gd1 O8 2.2824(14) 1_455 ?
Gd1 O5 2.3827(14) 1_455 ?
Gd1 O4 2.4586(13) 6_755 ?
Gd1 O1W 2.4865(13) . ?
Gd1 O1 2.5816(14) . ?
Gd1 O2 2.5912(15) . ?
Gd1 O7 2.7008(15) 6_765 ?
Gd1 C1 3.048(2) . ?
P1 O5 1.5361(16) . ?
P1 O4 1.5417(14) . ?
P1 O3 1.6068(16) . ?
P1 C4 1.8138(19) . ?
P2 O8 1.4796(15) . ?
P2 O7 1.4972(17) . ?
P2 O6 1.5070(13) . ?
P2 C3 1.822(2) . ?
O2 C1 1.237(3) . ?
C1 O1 1.238(2) . ?
C1 C2 1.512(3) . ?
O4 Gd1 2.4586(13) 6_765 ?
O6 Gd1 2.1920(12) 8_656 ?
O8 Gd1 2.2824(14) 1_655 ?
O7 Gd1 2.7008(15) 6_755 ?
O5 Gd1 2.3827(14) 1_655 ?
O3 H3 0.8200 . ?
C2 N1 1.565(2) . ?
C2 H2A 0.9700 . ?
C2 H2B 0.9700 . ?
C3 N1 1.543(3) . ?
C3 H3A 0.9700 . ?
C3 H3B 0.9700 . ?
N1 C4 1.559(2) . ?
N1 H1 0.9100 . ?
C4 H4A 0.9700 . ?
C4 H4B 0.9700 . ?

loop_
_geom_hbond_atom_site_label_D
_geom_hbond_atom_site_label_H
_geom_hbond_atom_site_label_A
_geom_hbond_distance_DH
_geom_hbond_distance_HA
_geom_hbond_distance_DA
_geom_hbond_angle_DHA
_geom_hbond_site_symmetry_A
O3 H3 O2 0.82 1.72 2.514(2) 161.3 2_566

loop_
_geom_torsion_atom_site_label_1
_geom_torsion_atom_site_label_2
_geom_torsion_atom_site_label_3
_geom_torsion_atom_site_label_4
_geom_torsion
_geom_torsion_site_symmetry_1
_geom_torsion_site_symmetry_2
_geom_torsion_site_symmetry_3
_geom_torsion_site_symmetry_4
_geom_torsion_publ_flag
O6 Gd1 O2 C1 -18.88(15) 8_556 . . . ?
O8 Gd1 O2 C1 125.95(14) 1_455 . . . ?
O5 Gd1 O2 C1 170.74(14) 1_455 . . . ?
O4 Gd1 O2 C1 89.52(13) 6_755 . . . ?
O1W Gd1 O2 C1 -110.58(13) . . . . ?
O1 Gd1 O2 C1 -6.40(11) . . . . ?
O7 Gd1 O2 C1 -85.25(13) 6_765 . . . ?
Gd1 O2 C1 O1 10.60(18) . . . . ?
Gd1 O2 C1 C2 162.51(15) . . . . ?
O6 Gd1 C1 O2 164.17(13) 8_556 . . . ?
O8 Gd1 C1 O2 -100.39(16) 1_455 . . . ?
O5 Gd1 C1 O2 -9.41(14) 1_455 . . . ?
O4 Gd1 C1 O2 -84.22(13) 6_755 . . . ?
O1W Gd1 C1 O2 89.37(14) . . . . ?
O1 Gd1 C1 O2 168.3(2) . . . . ?
O7 Gd1 C1 O2 85.02(13) 6_765 . . . ?
O6 Gd1 C1 O1 -4.09(12) 8_556 . . . ?
O8 Gd1 C1 O1 91.35(14) 1_455 . . . ?
O5 Gd1 C1 O1 -177.67(11) 1_455 . . . ?
O4 Gd1 C1 O1 107.52(12) 6_755 . . . ?
O1W Gd1 C1 O1 -78.89(14) . . . . ?
O2 Gd1 C1 O1 -168.3(2) . . . . ?
O7 Gd1 C1 O1 -83.24(11) 6_765 . . . ?
O6 Gd1 C1 C2 78.9(5) 8_556 . . . ?
O8 Gd1 C1 C2 174.4(5) 1_455 . . . ?
O5 Gd1 C1 C2 -94.7(5) 1_455 . . . ?
O4 Gd1 C1 C2 -169.5(5) 6_755 . . . ?
O1W Gd1 C1 C2 4.1(5) . . . . ?
O1 Gd1 C1 C2 83.0(5) . . . . ?
O2 Gd1 C1 C2 -85.3(5) . . . . ?
O7 Gd1 C1 C2 -0.2(5) 6_765 . . . ?
O5 P1 O4 Gd1 111.66(11) . . . 6_765 ?
O3 P1 O4 Gd1 -137.52(9) . . . 6_765 ?
C4 P1 O4 Gd1 -14.22(16) . . . 6_765 ?
O8 P2 O6 Gd1 57.44(18) . . . 8_656 ?
O7 P2 O6 Gd1 -79.43(17) . . . 8_656 ?
C3 P2 O6 Gd1 166.36(17) . . . 8_656 ?
O7 P2 O8 Gd1 -119.0(2) . . . 1_655 ?
O6 P2 O8 Gd1 105.7(3) . . . 1_655 ?
C3 P2 O8 Gd1 -8.7(3) . . . 1_655 ?
O2 C1 O1 Gd1 -10.66(18) . . . . ?
C2 C1 O1 Gd1 -162.61(17) . . . . ?
O6 Gd1 O1 C1 175.91(12) 8_556 . . . ?
O8 Gd1 O1 C1 -130.58(12) 1_455 . . . ?
O5 Gd1 O1 C1 2.85(14) 1_455 . . . ?
O4 Gd1 O1 C1 -68.45(11) 6_755 . . . ?
O1W Gd1 O1 C1 118.90(12) . . . . ?
O2 Gd1 O1 C1 6.40(11) . . . . ?
O7 Gd1 O1 C1 86.87(11) 6_765 . . . ?
O8 P2 O7 Gd1 18.87(13) . . . 6_755 ?
O6 P2 O7 Gd1 155.35(9) . . . 6_755 ?
C3 P2 O7 Gd1 -88.18(12) . . . 6_755 ?
O4 P1 O5 Gd1 -76.42(15) . . . 1_655 ?
O3 P1 O5 Gd1 173.09(13) . . . 1_655 ?
C4 P1 O5 Gd1 54.78(15) . . . 1_655 ?
O2 C1 C2 N1 -152.98(19) . . . . ?
O1 C1 C2 N1 -3.2(2) . . . . ?
Gd1 C1 C2 N1 -77.0(5) . . . . ?
O8 P2 C3 N1 114.00(15) . . . . ?
O7 P2 C3 N1 -126.05(14) . . . . ?
O6 P2 C3 N1 -6.25(17) . . . . ?
P2 C3 N1 C4 -77.37(15) . . . . ?
P2 C3 N1 C2 157.29(15) . . . . ?
C1 C2 N1 C3 -112.04(19) . . . . ?
C1 C2 N1 C4 124.91(17) . . . . ?
C3 N1 C4 P1 -56.42(17) . . . . ?
C2 N1 C4 P1 73.76(18) . . . . ?
O5 P1 C4 N1 74.52(16) . . . . ?
O4 P1 C4 N1 -160.77(12) . . . . ?
O3 P1 C4 N1 -40.41(17) . . . . ?
